data_4349506
loop_
_publ_author_name
'Kakizoe, Daichi'
'Nishikawa, Michihiro'
'Degawa, Taku'
'Tsubomura, Taro'

_publ_section_title
;
 Intense blue emission and a reversible hypsochromic shift of luminescence
 caused by grinding based on silver(i) complexes
;
_journal_issue 11
_journal_name_full 'Inorganic Chemistry Frontiers'
_journal_page_first 1381
_journal_paper_doi 10.1039/C6QI00254D
_journal_volume 3
_journal_year 2016
_chemical_formula_sum 'C83 H80 Ag B Cl4 F4 N2 P2'
_chemical_formula_weight 1503.91
_space_group_IT_number 2
_space_group_name_Hall '-P 1'
_space_group_name_H-M_alt 'P -1'
_symmetry_cell_setting triclinic
_symmetry_space_group_name_H-M 'P -1'
_atom_sites_solution_hydrogens geom
_atom_sites_solution_primary direct
_atom_sites_solution_secondary difmap
_audit_creation_date 2014-03-15T14:27:59-00:00
_audit_creation_method 'WinGX routine CIF_UPDATE'
_audit_update_record
;
2016-04-06 deposited with the CCDC.
2016-08-26 downloaded from the CCDC.
;
_cell_angle_alpha 88.373(13)
_cell_angle_beta 85.477(12)
_cell_angle_gamma 71.782(10)
_cell_formula_units_Z 2
_cell_length_a 13.9331(13)
_cell_length_b 14.8995(13)
_cell_length_c 19.1156(17)
_cell_measurement_reflns_used 7120
_cell_measurement_temperature 123(2)
_cell_measurement_theta_max 27.4835
_cell_measurement_theta_min 3.0494
_cell_volume 3757.6(6)
_computing_cell_refinement 'CrystalClear (Rigaku Corp., 2000)'
_computing_data_collection 'CrystalClear (Rigaku Corp., 2000)'
_computing_data_reduction 'CrystalClear (Rigaku Corp., 2000)'
_computing_structure_refinement 'SHELXL-97 (Sheldrick, 1997)'
_computing_structure_solution
;
        ????
;
_diffrn_ambient_temperature 123(2)
_diffrn_detector_area_resol_mean 28.5714
_diffrn_measured_fraction_theta_full 0.971
_diffrn_measured_fraction_theta_max 0.928
_diffrn_measurement_device
;
	Saturn70 CCD (4*4 bin mode)
;
_diffrn_measurement_method dtprofit.ref
_diffrn_radiation_monochromator graphite
_diffrn_radiation_type MoK\a
_diffrn_radiation_wavelength 0.7107
_diffrn_reflns_av_R_equivalents 0.0527
_diffrn_reflns_av_unetI/netI 0.059
_diffrn_reflns_limit_h_max 18
_diffrn_reflns_limit_h_min -18
_diffrn_reflns_limit_k_max 19
_diffrn_reflns_limit_k_min -19
_diffrn_reflns_limit_l_max 24
_diffrn_reflns_limit_l_min -24
_diffrn_reflns_number 35148
_diffrn_reflns_reduction_process 'Lp corrections applied'
_diffrn_reflns_theta_full 25
_diffrn_reflns_theta_max 27.48
_diffrn_reflns_theta_min 3.05
_exptl_absorpt_coefficient_mu 0.508
_exptl_absorpt_correction_T_max 1
_exptl_absorpt_correction_T_min 0.9307
_exptl_absorpt_correction_type multi-scan
_exptl_crystal_colour Colorless
_exptl_crystal_density_diffrn 1.329
_exptl_crystal_density_method 'not measured'
_exptl_crystal_description Prism
_exptl_crystal_F_000 1556
_exptl_crystal_size_max 0.5
_exptl_crystal_size_mid 0.5
_exptl_crystal_size_min 0.2
_refine_diff_density_max 1.492
_refine_diff_density_min -1.867
_refine_diff_density_rms 0.13
_refine_ls_extinction_method none
_refine_ls_goodness_of_fit_ref 1.105
_refine_ls_hydrogen_treatment constr
_refine_ls_matrix_type full
_refine_ls_number_parameters 874
_refine_ls_number_reflns 16005
_refine_ls_number_restraints 0
_refine_ls_restrained_S_all 1.105
_refine_ls_R_factor_all 0.1055
_refine_ls_R_factor_gt 0.0935
_refine_ls_shift/su_max 0.029
_refine_ls_shift/su_mean 0.001
_refine_ls_structure_factor_coef Fsqd
_refine_ls_weighting_details 'calc w=1/[\s^2^(Fo^2^)+(0.1020P)^2^+17.9485P] where P=(Fo^2^+2Fc^2^)/3'
_refine_ls_weighting_scheme calc
_refine_ls_wR_factor_ref 0.2426
_reflns_number_gt 13834
_reflns_number_total 16005
_reflns_threshold_expression >2sigma(I)
_cod_data_source_file c6qi00254d2.cif
_cod_data_source_block auto
_cod_depositor_comments
;
The following automatic conversions were performed:

data item '_exptl_absorpt_correction_type' value 'Multi-scan' was
changed to 'multi-scan' in accordance with the
/home/saulius/struct/COD-crude-data/automatic-downloads/DataCite-retrospective/RSC/depositions/lib/dictionaries/cif_core.dic
dictionary named 'cif_core.dic' version 2.4.2 last updated on
2011-04-26.

Automatic conversion script
Id: cif_fix_values 6909 2019-04-08 15:41:33Z antanas 
;
_cod_original_sg_symbol_H-M P-1
_cod_database_code 4349506

loop_
_symmetry_equiv_pos_as_xyz
'x, y, z'
'-x, -y, -z'

loop_
_atom_site_label
_atom_site_fract_x
_atom_site_fract_y
_atom_site_fract_z
_atom_site_U_iso_or_equiv
_atom_site_adp_type
_atom_site_calc_flag
_atom_site_refinement_flags
_atom_site_occupancy
_atom_site_type_symbol
Ag1 0.69276(3) 0.24754(3) 0.23297(2) 0.02807(13) Uani d . 1 Ag
P1 0.59029(10) 0.25842(9) 0.34742(6) 0.0240(3) Uani d . 1 P
P2 0.81978(10) 0.25610(10) 0.31661(7) 0.0291(3) Uani d . 1 P
Cl1 0.8072(3) 0.6675(2) 0.1685(2) 0.1184(11) Uani d . 1 Cl
F2 0.6473(3) -0.1173(2) 0.4787(2) 0.0527(10) Uani d . 1 F
F1 0.1558(3) 0.4742(3) 0.3818(2) 0.0513(10) Uani d . 1 F
Cl4 0.9564(4) 0.6855(5) 0.5104(3) 0.179(2) Uani d . 1 Cl
F4 1.1387(3) 0.4322(3) 0.2398(2) 0.0592(11) Uani d . 1 F
N1 0.6083(3) 0.2814(3) 0.0837(2) 0.0261(9) Uani d . 1 N
Cl2 0.8257(3) 0.7617(5) 0.2926(4) 0.214(3) Uani d . 1 Cl
N2 0.7522(4) 0.1756(3) 0.0769(2) 0.0321(10) Uani d . 1 N
C34 0.5223(4) 0.3595(3) 0.1086(2) 0.0251(10) Uani d . 1 C
C7 0.6072(4) 0.1443(4) 0.3905(3) 0.0268(10) Uani d . 1 C
C43 0.4146(4) 0.2487(4) 0.1180(3) 0.0342(12) Uani d . 1 C
H43 0.4694 0.2098 0.0844 0.041 Uiso calc R 1 H
C1 0.4559(4) 0.3200(4) 0.3586(2) 0.0242(10) Uani d . 1 C
C25 0.6453(4) 0.3205(3) 0.4064(3) 0.0244(10) Uani d . 1 C
C40 0.6403(5) 0.4619(4) 0.0959(3) 0.0345(12) Uani d . 1 C
H40 0.6865 0.4028 0.0732 0.041 Uiso calc R 1 H
C14 0.8947(5) 0.4033(4) 0.2828(3) 0.0399(13) Uani d . 1 C
H14 0.8251 0.4397 0.2842 0.048 Uiso calc R 1 H
C37 0.3618(5) 0.5122(4) 0.1518(3) 0.0391(13) Uani d . 1 C
H37 0.3059 0.5647 0.1673 0.047 Uiso calc R 1 H
C36 0.4550(5) 0.5236(4) 0.1361(3) 0.0341(12) Uani d . 1 C
H36 0.4629 0.5842 0.1405 0.041 Uiso calc R 1 H
C63 0.5067(5) 0.7879(4) 0.1602(3) 0.0346(12) Uani d . 1 C
H63 0.5431 0.732 0.1837 0.041 Uiso calc R 1 H
C35 0.5388(4) 0.4470(4) 0.1135(3) 0.0301(11) Uani d . 1 C
C26 0.7466(4) 0.3182(4) 0.3936(3) 0.0271(10) Uani d . 1 C
C58 0.4149(5) 0.8435(4) 0.1911(3) 0.0315(11) Uani d . 1 C
C29 0.6345(4) 0.4071(4) 0.5131(3) 0.0325(12) Uani d . 1 C
H29 0.5968 0.4368 0.5543 0.039 Uiso calc R 1 H
C32 0.6279(5) 0.2531(4) 0.0142(3) 0.0346(12) Uani d . 1 C
H32 0.5856 0.2764 -0.0232 0.042 Uiso calc R 1 H
C38 0.3487(4) 0.4245(4) 0.1453(3) 0.0364(13) Uani d . 1 C
H38 0.2835 0.4178 0.1559 0.044 Uiso calc R 1 H
C46 0.8493(4) 0.1110(4) 0.0938(3) 0.0384(13) Uani d . 1 C
C2 0.4190(4) 0.4024(4) 0.3201(3) 0.0312(11) Uani d . 1 C
H2 0.4637 0.4226 0.2879 0.037 Uiso calc R 1 H
C75 0.3747(5) 0.9875(4) 0.3081(3) 0.0348(12) Uani d . 1 C
H75 0.4404 0.9696 0.2845 0.042 Uiso calc R 1 H
C71 0.2230(5) 0.9541(4) 0.3446(3) 0.0353(12) Uani d . 1 C
H71 0.1824 0.9132 0.3476 0.042 Uiso calc R 1 H
C12 0.6148(5) 0.0675(4) 0.3491(3) 0.0383(13) Uani d . 1 C
H12 0.611 0.0755 0.2998 0.046 Uiso calc R 1 H
C19 0.8754(4) 0.1363(4) 0.3484(3) 0.0366(12) Uani d . 1 C
C3 0.3168(4) 0.4559(4) 0.3282(3) 0.0342(12) Uani d . 1 C
H3 0.2912 0.5132 0.303 0.041 Uiso calc R 1 H
C4 0.2546(4) 0.4228(4) 0.3738(3) 0.0373(13) Uani d . 1 C
C28 0.7337(5) 0.4045(5) 0.5003(3) 0.0394(13) Uani d . 1 C
H28 0.7641 0.4327 0.5325 0.047 Uiso calc R 1 H
F3 0.9797(6) -0.1402(4) 0.4101(4) 0.126(3) Uani d . 1 F
C67 0.6121(5) 0.6162(4) 0.3839(3) 0.0410(14) Uani d . 1 C
H67 0.665 0.5728 0.4074 0.049 Uiso calc R 1 H
C9 0.6275(5) 0.0432(4) 0.4925(3) 0.0377(13) Uani d . 1 C
H9 0.6328 0.0339 0.5416 0.045 Uiso calc R 1 H
C13 0.9213(4) 0.3078(4) 0.3004(3) 0.0325(12) Uani d . 1 C
C64 0.4543(4) 0.7472(4) 0.3124(3) 0.0300(11) Uani d . 1 C
C10 0.6340(5) -0.0301(4) 0.4496(3) 0.0371(13) Uani d . 1 C
C5 0.2879(5) 0.3404(5) 0.4117(3) 0.0404(14) Uani d . 1 C
H5 0.2421 0.3194 0.4423 0.049 Uiso calc R 1 H
C60 0.4041(6) 0.9463(4) 0.0879(3) 0.0440(15) Uani d . 1 C
H60 0.3676 1.0013 0.0634 0.053 Uiso calc R 1 H
C30 0.5888(4) 0.3666(4) 0.4664(3) 0.0285(11) Uani d . 1 C
H30 0.5197 0.3701 0.475 0.034 Uiso calc R 1 H
C8 0.6128(5) 0.1325(4) 0.4623(3) 0.0360(13) Uani d . 1 C
H8 0.6065 0.1853 0.4911 0.043 Uiso calc R 1 H
C24 0.8707(5) 0.1128(5) 0.4190(4) 0.0524(18) Uani d . 1 C
H24 0.8436 0.1609 0.4533 0.063 Uiso calc R 1 H
C66 0.5848(5) 0.7113(4) 0.3966(3) 0.0389(13) Uani d . 1 C
H66 0.6187 0.7339 0.43 0.047 Uiso calc R 1 H
C76 0.2757(4) 0.7741(4) 0.2596(3) 0.0333(12) Uani d . 1 C
C69 0.4825(4) 0.6495(4) 0.3014(3) 0.0333(12) Uani d . 1 C
H69 0.4473 0.6262 0.2693 0.04 Uiso calc R 1 H
C70 0.3191(5) 0.9234(4) 0.3088(3) 0.0326(12) Uani d . 1 C
C74 0.3389(5) 1.0758(4) 0.3401(3) 0.0399(14) Uani d . 1 C
H74 0.3794 1.1167 0.3382 0.048 Uiso calc R 1 H
C31 0.6844(4) 0.2337(4) 0.1230(3) 0.0296(11) Uani d . 1 C
C18 1.0227(4) 0.2560(5) 0.2996(3) 0.0400(14) Uani d . 1 C
H18 1.0418 0.1912 0.3128 0.048 Uiso calc R 1 H
C6 0.3896(4) 0.2887(4) 0.4043(3) 0.0329(12) Uani d . 1 C
H6 0.4143 0.2318 0.4302 0.039 Uiso calc R 1 H
C39 0.4292(4) 0.3461(4) 0.1236(3) 0.0283(11) Uani d . 1 C
Cl3 0.8777(7) 0.5823(6) 0.4241(4) 0.252(4) Uani d . 1 Cl
C72 0.1850(5) 1.0429(4) 0.3759(3) 0.0413(14) Uani d . 1 C
H72 0.1185 1.062 0.3982 0.05 Uiso calc R 1 H
C33 0.7186(5) 0.1864(4) 0.0105(3) 0.0373(13) Uani d . 1 C
H33 0.7531 0.1528 -0.0303 0.045 Uiso calc R 1 H
C59 0.3640(6) 0.9227(4) 0.1523(3) 0.0422(14) Uani d . 1 C
H59 0.2997 0.962 0.1706 0.051 Uiso calc R 1 H
C68 0.5598(5) 0.5853(4) 0.3356(3) 0.0379(13) Uani d . 1 C
H68 0.5771 0.5197 0.3259 0.045 Uiso calc R 1 H
C20 0.9172(5) 0.0641(5) 0.2997(4) 0.0466(15) Uani d . 1 C
H20 0.9202 0.0791 0.2511 0.056 Uiso calc R 1 H
C65 0.5093(5) 0.7747(4) 0.3618(3) 0.0358(12) Uani d . 1 C
H65 0.4935 0.8401 0.3716 0.043 Uiso calc R 1 H
C78 0.1519(6) 0.7345(5) 0.1924(5) 0.058(2) Uani d . 1 C
H78 0.1239 0.7345 0.1487 0.069 Uiso calc R 1 H
C16 1.0681(5) 0.3910(5) 0.2615(3) 0.0423(15) Uani d . 1 C
C81 0.2339(5) 0.7357(4) 0.3181(4) 0.0434(14) Uani d . 1 C
H81 0.2611 0.7345 0.3623 0.052 Uiso calc R 1 H
C41 0.6337(5) 0.5429(5) 0.0438(3) 0.0437(14) Uani d . 1 C
H41A 0.6036 0.5315 0.0016 0.065 Uiso calc R 1 H
H41B 0.7017 0.5468 0.031 0.065 Uiso calc R 1 H
H41C 0.5913 0.6024 0.0654 0.065 Uiso calc R 1 H
C62 0.5480(6) 0.8112(5) 0.0957(3) 0.0432(15) Uani d . 1 C
H62 0.612 0.7721 0.0767 0.052 Uiso calc R 1 H
C48 1.0225(5) 0.0811(6) 0.1097(4) 0.0533(18) Uani d . 1 C
H48 1.0804 0.1017 0.1106 0.064 Uiso calc R 1 H
C73 0.2422(5) 1.1031(4) 0.3748(3) 0.0415(14) Uani d . 1 C
H73 0.2164 1.1626 0.3975 0.05 Uiso calc R 1 H
C17 1.0963(5) 0.2974(5) 0.2798(3) 0.0458(16) Uani d . 1 C
H17 1.166 0.2614 0.2788 0.055 Uiso calc R 1 H
C42 0.6874(5) 0.4780(5) 0.1620(3) 0.0447(15) Uani d . 1 C
H42A 0.6921 0.4251 0.1946 0.067 Uiso calc R 1 H
H42B 0.645 0.5369 0.1845 0.067 Uiso calc R 1 H
H42C 0.7553 0.4825 0.1494 0.067 Uiso calc R 1 H
C15 0.9684(5) 0.4465(5) 0.2633(3) 0.0431(14) Uani d . 1 C
H15 0.9503 0.5118 0.2516 0.052 Uiso calc R 1 H
C44 0.3132(5) 0.2537(5) 0.0911(4) 0.0467(15) Uani d . 1 C
H44A 0.3076 0.1899 0.0893 0.07 Uiso calc R 1 H
H44B 0.3086 0.2815 0.0439 0.07 Uiso calc R 1 H
H44C 0.2582 0.2929 0.1226 0.07 Uiso calc R 1 H
C27 0.7894(5) 0.3611(5) 0.4406(3) 0.0397(13) Uani d . 1 C
H27 0.8576 0.3605 0.4317 0.048 Uiso calc R 1 H
C77 0.2320(5) 0.7714(4) 0.1964(4) 0.0421(14) Uani d . 1 C
H77 0.2576 0.7954 0.155 0.051 Uiso calc R 1 H
C11 0.6280(6) -0.0213(4) 0.3788(3) 0.0450(16) Uani d . 1 C
H11 0.6327 -0.0743 0.3507 0.054 Uiso calc R 1 H
B1 0.3655(5) 0.8206(4) 0.2691(3) 0.0309(13) Uani d . 1 B
C80 0.1548(5) 0.6999(5) 0.3133(5) 0.057(2) Uani d . 1 C
H80 0.1282 0.6757 0.3543 0.069 Uiso calc R 1 H
C61 0.4959(6) 0.8904(5) 0.0597(3) 0.0469(16) Uani d . 1 C
H61 0.5234 0.9062 0.0158 0.056 Uiso calc R 1 H
C53 0.7269(14) -0.0333(16) 0.1740(8) 0.208(12) Uani d . 1 C
H53A 0.7107 0.0254 0.2007 0.312 Uiso calc R 1 H
H53B 0.7792 -0.0831 0.1965 0.312 Uiso calc R 1 H
H53C 0.6659 -0.0524 0.1727 0.312 Uiso calc R 1 H
C79 0.1134(5) 0.6983(5) 0.2510(5) 0.061(2) Uani d . 1 C
H79 0.0593 0.6727 0.2483 0.074 Uiso calc R 1 H
C55 0.9207(5) 0.2482(6) 0.0767(4) 0.0555(18) Uani d . 1 C
H55 0.8524 0.2856 0.0979 0.067 Uiso calc R 1 H
C47 0.9314(5) 0.1456(5) 0.0933(3) 0.0416(14) Uani d . 1 C
C49 1.0317(6) -0.0105(6) 0.1247(4) 0.062(2) Uani d . 1 C
H49 1.0951 -0.0527 0.1366 0.074 Uiso calc R 1 H
C45 0.4263(6) 0.1994(5) 0.1900(4) 0.0552(19) Uani d . 1 C
H45A 0.4923 0.1957 0.2064 0.083 Uiso calc R 1 H
H45B 0.4217 0.1354 0.1858 0.083 Uiso calc R 1 H
H45C 0.3722 0.2355 0.2237 0.083 Uiso calc R 1 H
C51 0.8564(6) 0.0181(5) 0.1064(4) 0.0557(18) Uani d . 1 C
C22 0.9443(7) -0.0487(6) 0.3897(5) 0.073(3) Uani d . 1 C
C21 0.9536(7) -0.0275(5) 0.3207(5) 0.064(2) Uani d . 1 C
H21 0.9852 -0.0759 0.2874 0.076 Uiso calc R 1 H
C50 0.9497(6) -0.0424(5) 0.1226(5) 0.067(2) Uani d . 1 C
H50 0.9571 -0.107 0.1325 0.081 Uiso calc R 1 H
C23 0.9055(7) 0.0193(7) 0.4394(5) 0.082(3) Uani d . 1 C
H23 0.9023 0.0025 0.4876 0.099 Uiso calc R 1 H
C57 0.9963(9) 0.2861(8) 0.1093(5) 0.086(3) Uani d . 1 C
H57A 0.9979 0.2698 0.1593 0.128 Uiso calc R 1 H
H57B 0.9759 0.3549 0.1038 0.128 Uiso calc R 1 H
H57C 1.0638 0.258 0.0857 0.128 Uiso calc R 1 H
C52 0.7646(7) -0.0179(6) 0.1017(6) 0.078(3) Uani d . 1 C
H52 0.71 0.0331 0.0799 0.094 Uiso calc R 1 H
C54 0.7870(9) -0.1039(8) 0.0590(5) 0.086(3) Uani d . 1 C
H54A 0.8103 -0.0912 0.0111 0.129 Uiso calc R 1 H
H54B 0.7257 -0.1225 0.0579 0.129 Uiso calc R 1 H
H54C 0.8401 -0.1551 0.0796 0.129 Uiso calc R 1 H
C56 0.9205(9) 0.2708(8) 0.0006(5) 0.084(3) Uani d . 1 C
H56A 0.9128 0.338 -0.0062 0.127 Uiso calc R 1 H
H56B 0.864 0.2564 -0.0188 0.127 Uiso calc R 1 H
H56C 0.9845 0.2328 -0.0233 0.127 Uiso calc R 1 H
C82 0.7433(10) 0.7224(12) 0.2456(8) 0.132(5) Uani d . 1 C
H82A 0.7181 0.6772 0.2747 0.159 Uiso calc R 1 H
H82B 0.6844 0.7767 0.2341 0.159 Uiso calc R 1 H
C83 0.950(2) 0.623(4) 0.4592(19) 0.62(6) Uani d . 1 C
H83A 1.0019 0.5648 0.4731 0.745 Uiso calc R 1 H
H83B 0.9825 0.6465 0.4177 0.745 Uiso calc R 1 H

loop_
_atom_site_aniso_label
_atom_site_aniso_U_11
_atom_site_aniso_U_22
_atom_site_aniso_U_33
_atom_site_aniso_U_12
_atom_site_aniso_U_13
_atom_site_aniso_U_23
Ag1 0.0361(2) 0.0252(2) 0.0214(2) -0.00689(16) -0.00374(15) -0.00058(14)
P1 0.0298(6) 0.0229(6) 0.0197(6) -0.0087(5) -0.0030(5) 0.0004(5)
P2 0.0275(7) 0.0335(7) 0.0260(7) -0.0084(6) -0.0039(5) -0.0026(5)
Cl1 0.141(3) 0.0694(17) 0.141(3) -0.0271(18) -0.018(2) 0.0154(18)
F2 0.083(3) 0.0248(17) 0.051(2) -0.0171(18) -0.015(2) 0.0108(15)
F1 0.0296(18) 0.053(2) 0.064(3) -0.0022(16) -0.0004(16) -0.0162(19)
Cl4 0.112(3) 0.243(6) 0.200(5) -0.081(4) -0.031(3) 0.042(5)
F4 0.050(2) 0.093(3) 0.048(2) -0.043(2) -0.0023(18) 0.012(2)
N1 0.030(2) 0.027(2) 0.020(2) -0.0067(18) -0.0038(16) -0.0010(16)
Cl2 0.087(3) 0.293(8) 0.253(6) -0.033(4) -0.022(3) -0.136(6)
N2 0.033(2) 0.033(2) 0.028(2) -0.0044(19) -0.0018(18) -0.0099(19)
C34 0.033(3) 0.023(2) 0.016(2) -0.002(2) -0.0069(18) 0.0027(18)
C7 0.029(3) 0.024(2) 0.027(3) -0.008(2) -0.004(2) 0.0016(19)
C43 0.038(3) 0.036(3) 0.028(3) -0.012(2) -0.002(2) 0.000(2)
C1 0.027(2) 0.027(2) 0.019(2) -0.009(2) -0.0029(18) -0.0014(19)
C25 0.031(3) 0.018(2) 0.022(2) -0.0042(19) -0.0027(19) 0.0009(18)
C40 0.043(3) 0.028(3) 0.033(3) -0.013(2) -0.006(2) 0.004(2)
C14 0.032(3) 0.041(3) 0.049(4) -0.012(3) -0.006(3) -0.002(3)
C37 0.045(3) 0.039(3) 0.026(3) -0.004(3) -0.001(2) -0.002(2)
C36 0.044(3) 0.028(3) 0.027(3) -0.005(2) -0.006(2) 0.001(2)
C63 0.049(3) 0.026(3) 0.030(3) -0.015(2) 0.000(2) 0.001(2)
C35 0.038(3) 0.028(3) 0.021(2) -0.004(2) -0.004(2) 0.000(2)
C26 0.034(3) 0.026(2) 0.022(2) -0.009(2) -0.003(2) -0.0011(19)
C58 0.047(3) 0.028(3) 0.022(2) -0.013(2) -0.010(2) 0.002(2)
C29 0.043(3) 0.028(3) 0.024(3) -0.006(2) -0.001(2) -0.005(2)
C32 0.042(3) 0.043(3) 0.019(2) -0.011(3) -0.005(2) -0.006(2)
C38 0.032(3) 0.040(3) 0.032(3) -0.003(2) 0.000(2) 0.002(2)
C46 0.033(3) 0.036(3) 0.037(3) 0.003(2) -0.005(2) -0.014(2)
C2 0.035(3) 0.031(3) 0.027(3) -0.010(2) -0.001(2) -0.001(2)
C75 0.049(3) 0.028(3) 0.029(3) -0.015(2) -0.005(2) 0.004(2)
C71 0.040(3) 0.028(3) 0.034(3) -0.006(2) -0.004(2) 0.005(2)
C12 0.061(4) 0.033(3) 0.023(3) -0.015(3) -0.010(3) 0.000(2)
C19 0.031(3) 0.037(3) 0.041(3) -0.009(2) -0.002(2) 0.001(2)
C3 0.036(3) 0.030(3) 0.033(3) -0.004(2) -0.006(2) -0.001(2)
C4 0.027(3) 0.041(3) 0.041(3) -0.006(2) 0.002(2) -0.017(3)
C28 0.051(4) 0.047(3) 0.027(3) -0.023(3) -0.004(2) -0.010(2)
F3 0.140(6) 0.054(3) 0.139(6) 0.016(3) 0.045(5) 0.045(3)
C67 0.043(3) 0.039(3) 0.038(3) -0.008(3) -0.010(3) 0.010(3)
C9 0.057(4) 0.028(3) 0.028(3) -0.013(3) -0.007(3) 0.006(2)
C13 0.027(3) 0.049(3) 0.022(2) -0.012(2) -0.004(2) 0.004(2)
C64 0.038(3) 0.029(3) 0.023(2) -0.010(2) -0.003(2) 0.004(2)
C10 0.052(4) 0.020(3) 0.038(3) -0.007(2) -0.011(3) 0.008(2)
C5 0.033(3) 0.046(3) 0.043(3) -0.015(3) 0.005(2) -0.006(3)
C60 0.074(5) 0.032(3) 0.029(3) -0.020(3) -0.008(3) 0.002(2)
C30 0.033(3) 0.024(2) 0.026(3) -0.006(2) 0.003(2) -0.001(2)
C8 0.055(4) 0.027(3) 0.026(3) -0.011(3) -0.008(2) 0.001(2)
C24 0.050(4) 0.051(4) 0.040(4) 0.004(3) 0.002(3) 0.008(3)
C66 0.049(3) 0.034(3) 0.033(3) -0.009(3) -0.012(3) 0.003(2)
C76 0.035(3) 0.021(2) 0.040(3) -0.002(2) -0.007(2) 0.002(2)
C69 0.038(3) 0.030(3) 0.033(3) -0.011(2) -0.006(2) -0.002(2)
C70 0.045(3) 0.026(3) 0.022(2) -0.004(2) -0.008(2) 0.005(2)
C74 0.063(4) 0.023(3) 0.030(3) -0.008(3) -0.009(3) 0.006(2)
C31 0.034(3) 0.028(3) 0.026(3) -0.006(2) -0.004(2) -0.004(2)
C18 0.031(3) 0.049(4) 0.035(3) -0.006(3) -0.006(2) 0.008(3)
C6 0.037(3) 0.028(3) 0.034(3) -0.011(2) -0.001(2) 0.000(2)
C39 0.034(3) 0.035(3) 0.016(2) -0.011(2) -0.0022(19) 0.0025(19)
Cl3 0.287(9) 0.258(8) 0.233(7) -0.119(7) 0.030(6) -0.128(6)
C72 0.048(3) 0.035(3) 0.030(3) 0.002(3) -0.003(2) 0.004(2)
C33 0.039(3) 0.044(3) 0.024(3) -0.006(3) 0.002(2) -0.014(2)
C59 0.061(4) 0.035(3) 0.029(3) -0.013(3) -0.009(3) 0.002(2)
C68 0.049(3) 0.024(3) 0.038(3) -0.006(2) -0.003(3) 0.000(2)
C20 0.054(4) 0.035(3) 0.049(4) -0.010(3) -0.006(3) -0.003(3)
C65 0.047(3) 0.030(3) 0.029(3) -0.009(2) -0.006(2) -0.002(2)
C78 0.049(4) 0.039(4) 0.083(6) -0.006(3) -0.021(4) -0.013(4)
C16 0.036(3) 0.074(5) 0.024(3) -0.028(3) 0.001(2) 0.003(3)
C81 0.039(3) 0.031(3) 0.058(4) -0.008(3) 0.000(3) 0.005(3)
C41 0.051(4) 0.046(4) 0.036(3) -0.015(3) -0.013(3) 0.010(3)
C62 0.060(4) 0.042(3) 0.033(3) -0.027(3) 0.007(3) -0.002(3)
C48 0.038(3) 0.065(5) 0.051(4) -0.006(3) -0.004(3) -0.014(3)
C73 0.063(4) 0.027(3) 0.027(3) -0.002(3) -0.007(3) 0.002(2)
C17 0.027(3) 0.072(5) 0.037(3) -0.014(3) -0.006(2) 0.011(3)
C42 0.052(4) 0.044(4) 0.045(4) -0.022(3) -0.022(3) 0.010(3)
C15 0.045(3) 0.046(4) 0.042(3) -0.019(3) -0.004(3) -0.001(3)
C44 0.042(3) 0.057(4) 0.044(4) -0.018(3) -0.007(3) 0.002(3)
C27 0.039(3) 0.049(4) 0.035(3) -0.018(3) -0.005(2) -0.005(3)
C77 0.044(3) 0.030(3) 0.049(4) -0.004(3) -0.013(3) -0.002(3)
C11 0.080(5) 0.022(3) 0.036(3) -0.019(3) -0.011(3) 0.000(2)
B1 0.044(3) 0.025(3) 0.024(3) -0.011(3) -0.004(2) 0.000(2)
C80 0.045(4) 0.035(3) 0.088(6) -0.012(3) 0.011(4) 0.004(3)
C61 0.078(5) 0.045(4) 0.030(3) -0.038(4) 0.002(3) -0.004(3)
C53 0.219(19) 0.35(3) 0.136(13) -0.22(2) 0.111(13) -0.163(17)
C79 0.035(3) 0.032(3) 0.116(7) -0.008(3) -0.006(4) -0.012(4)
C55 0.039(4) 0.061(5) 0.068(5) -0.018(3) -0.007(3) 0.003(4)
C47 0.033(3) 0.054(4) 0.033(3) -0.004(3) -0.004(2) -0.014(3)
C49 0.053(4) 0.055(5) 0.056(4) 0.016(4) -0.005(3) -0.013(4)
C45 0.074(5) 0.060(4) 0.048(4) -0.041(4) -0.029(4) 0.025(3)
C51 0.048(4) 0.036(4) 0.073(5) 0.001(3) 0.006(3) -0.015(3)
C22 0.071(6) 0.044(4) 0.082(6) 0.009(4) 0.013(5) 0.019(4)
C21 0.069(5) 0.036(4) 0.077(6) -0.007(3) 0.006(4) -0.001(4)
C50 0.061(5) 0.034(4) 0.093(6) 0.004(3) 0.004(4) -0.006(4)
C23 0.078(6) 0.077(6) 0.063(5) 0.010(5) 0.016(4) 0.035(5)
C57 0.132(9) 0.104(8) 0.042(4) -0.064(7) -0.017(5) -0.007(5)
C52 0.061(5) 0.036(4) 0.126(9) -0.002(4) 0.009(5) 0.005(5)
C54 0.107(8) 0.090(7) 0.073(6) -0.049(6) -0.005(6) -0.012(5)
C56 0.104(8) 0.102(8) 0.066(6) -0.054(7) -0.026(5) 0.009(5)
C82 0.090(9) 0.179(15) 0.141(12) -0.068(10) 0.029(8) -0.023(11)
C83 0.37(4) 1.24(13) 0.50(6) -0.62(7) 0.36(4) -0.72(8)

loop_
_atom_type_symbol
_atom_type_description
_atom_type_scat_dispersion_real
_atom_type_scat_dispersion_imag
_atom_type_scat_source
B B 0.0013 0.0007 'International Tables Vol C Tables 4.2.6.8 and 6.1.1.4'
H H 0 0 'International Tables Vol C Tables 4.2.6.8 and 6.1.1.4'
C C 0.0033 0.0016 'International Tables Vol C Tables 4.2.6.8 and 6.1.1.4'
N N 0.0061 0.0033 'International Tables Vol C Tables 4.2.6.8 and 6.1.1.4'
F F 0.0171 0.0103 'International Tables Vol C Tables 4.2.6.8 and 6.1.1.4'
P P 0.1023 0.0942 'International Tables Vol C Tables 4.2.6.8 and 6.1.1.4'
Cl Cl 0.1484 0.1585 'International Tables Vol C Tables 4.2.6.8 and 6.1.1.4'
Ag Ag -0.8971 1.1015 'International Tables Vol C Tables 4.2.6.8 and 6.1.1.4'

loop_
_geom_angle_atom_site_label_1
_geom_angle_atom_site_label_2
_geom_angle_atom_site_label_3
_geom_angle
C31 Ag1 P1 141.77(15)
C31 Ag1 P2 138.91(15)
P1 Ag1 P2 79.29(5)
C1 P1 C7 105.3(2)
C1 P1 C25 103.7(2)
C7 P1 C25 103.2(2)
C1 P1 Ag1 123.59(16)
C7 P1 Ag1 113.35(17)
C25 P1 Ag1 105.43(17)
C13 P2 C19 107.5(3)
C13 P2 C26 104.2(3)
C19 P2 C26 103.5(3)
C13 P2 Ag1 127.30(18)
C19 P2 Ag1 106.1(2)
C26 P2 Ag1 106.03(18)
C31 N1 C32 111.6(4)
C31 N1 C34 124.5(4)
C32 N1 C34 123.5(4)
C31 N2 C33 111.3(5)
C31 N2 C46 125.2(5)
C33 N2 C46 123.5(5)
C39 C34 C35 123.6(5)
C39 C34 N1 119.8(5)
C35 C34 N1 116.6(5)
C12 C7 C8 119.6(5)
C12 C7 P1 118.0(4)
C8 C7 P1 122.4(4)
C44 C43 C39 113.0(5)
C44 C43 C45 110.3(5)
C39 C43 C45 109.4(5)
C44 C43 H43 108
C39 C43 H43 108
C45 C43 H43 108
C2 C1 C6 119.7(5)
C2 C1 P1 117.3(4)
C6 C1 P1 122.9(4)
C26 C25 C30 119.4(5)
C26 C25 P1 119.8(4)
C30 C25 P1 120.7(4)
C35 C40 C41 112.2(5)
C35 C40 C42 111.2(5)
C41 C40 C42 110.4(5)
C35 C40 H40 107.6
C41 C40 H40 107.6
C42 C40 H40 107.6
C13 C14 C15 121.2(6)
C13 C14 H14 119.4
C15 C14 H14 119.4
C36 C37 C38 120.4(6)
C36 C37 H37 119.8
C38 C37 H37 119.8
C37 C36 C35 120.9(6)
C37 C36 H36 119.6
C35 C36 H36 119.6
C58 C63 C62 122.4(6)
C58 C63 H63 118.8
C62 C63 H63 118.8
C34 C35 C36 116.8(5)
C34 C35 C40 123.5(5)
C36 C35 C40 119.7(5)
C27 C26 C25 119.5(5)
C27 C26 P2 121.6(4)
C25 C26 P2 119.0(4)
C63 C58 C59 115.5(5)
C63 C58 B1 123.9(5)
C59 C58 B1 120.6(5)
C28 C29 C30 120.6(5)
C28 C29 H29 119.7
C30 C29 H29 119.7
C33 C32 N1 106.0(5)
C33 C32 H32 127
N1 C32 H32 127
C37 C38 C39 121.2(6)
C37 C38 H38 119.4
C39 C38 H38 119.4
C51 C46 C47 123.5(6)
C51 C46 N2 118.2(6)
C47 C46 N2 118.2(6)
C1 C2 C3 120.6(5)
C1 C2 H2 119.7
C3 C2 H2 119.7
C74 C75 C70 123.7(6)
C74 C75 H75 118.2
C70 C75 H75 118.2
C72 C71 C70 122.0(6)
C72 C71 H71 119
C70 C71 H71 119
C7 C12 C11 120.7(5)
C7 C12 H12 119.7
C11 C12 H12 119.7
C24 C19 C20 118.6(6)
C24 C19 P2 122.4(5)
C20 C19 P2 118.8(5)
C4 C3 C2 117.7(5)
C4 C3 H3 121.2
C2 C3 H3 121.2
F1 C4 C3 117.8(6)
F1 C4 C5 118.8(6)
C3 C4 C5 123.4(5)
C29 C28 C27 120.2(5)
C29 C28 H28 119.9
C27 C28 H28 119.9
C66 C67 C68 118.0(6)
C66 C67 H67 121
C68 C67 H67 121
C10 C9 C8 118.1(5)
C10 C9 H9 121
C8 C9 H9 121
C18 C13 C14 118.9(5)
C18 C13 P2 123.4(5)
C14 C13 P2 117.6(4)
C69 C64 C65 114.4(5)
C69 C64 B1 121.1(5)
C65 C64 B1 124.4(5)
C9 C10 C11 123.6(5)
C9 C10 F2 118.5(5)
C11 C10 F2 117.9(5)
C4 C5 C6 118.6(6)
C4 C5 H5 120.7
C6 C5 H5 120.7
C61 C60 C59 120.0(6)
C61 C60 H60 120
C59 C60 H60 120
C29 C30 C25 119.7(5)
C29 C30 H30 120.1
C25 C30 H30 120.1
C7 C8 C9 120.0(5)
C7 C8 H8 120
C9 C8 H8 120
C23 C24 C19 119.7(7)
C23 C24 H24 120.1
C19 C24 H24 120.1
C67 C66 C65 121.2(6)
C67 C66 H66 119.4
C65 C66 H66 119.4
C77 C76 C81 115.1(6)
C77 C76 B1 124.9(5)
C81 C76 B1 119.9(5)
C68 C69 C64 122.7(5)
C68 C69 H69 118.7
C64 C69 H69 118.7
C71 C70 C75 115.2(5)
C71 C70 B1 123.6(5)
C75 C70 B1 121.2(5)
C75 C74 C73 118.8(6)
C75 C74 H74 120.6
C73 C74 H74 120.6
N1 C31 N2 104.0(4)
N1 C31 Ag1 127.3(4)
N2 C31 Ag1 128.6(4)
C17 C18 C13 120.6(6)
C17 C18 H18 119.7
C13 C18 H18 119.7
C5 C6 C1 120.0(5)
C5 C6 H6 120
C1 C6 H6 120
C34 C39 C38 117.2(5)
C34 C39 C43 122.0(5)
C38 C39 C43 120.9(5)
C73 C72 C71 121.0(6)
C73 C72 H72 119.5
C71 C72 H72 119.5
C32 C33 N2 107.0(5)
C32 C33 H33 126.5
N2 C33 H33 126.5
C60 C59 C58 122.5(6)
C60 C59 H59 118.7
C58 C59 H59 118.7
C69 C68 C67 120.6(5)
C69 C68 H68 119.7
C67 C68 H68 119.7
C21 C20 C19 121.0(7)
C21 C20 H20 119.5
C19 C20 H20 119.5
C66 C65 C64 123.1(5)
C66 C65 H65 118.4
C64 C65 H65 118.4
C79 C78 C77 120.7(7)
C79 C78 H78 119.7
C77 C78 H78 119.7
F4 C16 C17 120.3(6)
F4 C16 C15 117.2(6)
C17 C16 C15 122.5(6)
C80 C81 C76 122.0(7)
C80 C81 H81 119
C76 C81 H81 119
C40 C41 H41A 109.5
C40 C41 H41B 109.5
H41A C41 H41B 109.5
C40 C41 H41C 109.5
H41A C41 H41C 109.5
H41B C41 H41C 109.5
C61 C62 C63 120.1(6)
C61 C62 H62 120
C63 C62 H62 120
C49 C48 C47 122.1(7)
C49 C48 H48 118.9
C47 C48 H48 118.9
C72 C73 C74 119.2(6)
C72 C73 H73 120.4
C74 C73 H73 120.4
C16 C17 C18 119.3(6)
C16 C17 H17 120.3
C18 C17 H17 120.3
C40 C42 H42A 109.5
C40 C42 H42B 109.5
H42A C42 H42B 109.5
C40 C42 H42C 109.5
H42A C42 H42C 109.5
H42B C42 H42C 109.5
C16 C15 C14 117.5(6)
C16 C15 H15 121.3
C14 C15 H15 121.3
C43 C44 H44A 109.5
C43 C44 H44B 109.5
H44A C44 H44B 109.5
C43 C44 H44C 109.5
H44A C44 H44C 109.5
H44B C44 H44C 109.5
C28 C27 C26 120.7(6)
C28 C27 H27 119.7
C26 C27 H27 119.7
C78 C77 C76 122.1(7)
C78 C77 H77 118.9
C76 C77 H77 118.9
C10 C11 C12 117.9(5)
C10 C11 H11 121
C12 C11 H11 121
C76 B1 C64 109.5(4)
C76 B1 C70 110.5(5)
C64 B1 C70 111.6(4)
C76 B1 C58 110.3(4)
C64 B1 C58 109.4(5)
C70 B1 C58 105.5(4)
C79 C80 C81 121.7(7)
C79 C80 H80 119.1
C81 C80 H80 119.1
C60 C61 C62 119.4(6)
C60 C61 H61 120.3
C62 C61 H61 120.3
C52 C53 H53A 109.5
C52 C53 H53B 109.5
H53A C53 H53B 109.5
C52 C53 H53C 109.5
H53A C53 H53C 109.5
H53B C53 H53C 109.5
C80 C79 C78 118.4(7)
C80 C79 H79 120.8
C78 C79 H79 120.8
C56 C55 C47 113.8(7)
C56 C55 C57 109.3(7)
C47 C55 C57 115.1(7)
C56 C55 H55 106
C47 C55 H55 106
C57 C55 H55 106
C48 C47 C46 116.0(7)
C48 C47 C55 122.3(6)
C46 C47 C55 121.7(6)
C48 C49 C50 120.1(7)
C48 C49 H49 120
C50 C49 H49 120
C43 C45 H45A 109.5
C43 C45 H45B 109.5
H45A C45 H45B 109.5
C43 C45 H45C 109.5
H45A C45 H45C 109.5
H45B C45 H45C 109.5
C46 C51 C50 117.3(7)
C46 C51 C52 121.5(7)
C50 C51 C52 121.2(7)
F3 C22 C21 118.8(8)
F3 C22 C23 119.1(8)
C21 C22 C23 122.1(7)
C22 C21 C20 119.1(8)
C22 C21 H21 120.5
C20 C21 H21 120.5
C49 C50 C51 120.9(8)
C49 C50 H50 119.5
C51 C50 H50 119.5
C22 C23 C24 119.4(8)
C22 C23 H23 120.3
C24 C23 H23 120.3
C55 C57 H57A 109.5
C55 C57 H57B 109.5
H57A C57 H57B 109.5
C55 C57 H57C 109.5
H57A C57 H57C 109.5
H57B C57 H57C 109.5
C54 C52 C53 111.3(10)
C54 C52 C51 113.7(8)
C53 C52 C51 107.7(10)
C54 C52 H52 108
C53 C52 H52 108
C51 C52 H52 108
C52 C54 H54A 109.5
C52 C54 H54B 109.5
H54A C54 H54B 109.5
C52 C54 H54C 109.5
H54A C54 H54C 109.5
H54B C54 H54C 109.5
C55 C56 H56A 109.5
C55 C56 H56B 109.5
H56A C56 H56B 109.5
C55 C56 H56C 109.5
H56A C56 H56C 109.5
H56B C56 H56C 109.5
Cl1 C82 Cl2 109.6(7)
Cl1 C82 H82A 109.8
Cl2 C82 H82A 109.8
Cl1 C82 H82B 109.8
Cl2 C82 H82B 109.8
H82A C82 H82B 108.2
Cl4 C83 Cl3 144.5(19)
Cl4 C83 H83A 100.8
Cl3 C83 H83A 100.8
Cl4 C83 H83B 100.8
Cl3 C83 H83B 100.8
H83A C83 H83B 104.4

loop_
_geom_bond_atom_site_label_1
_geom_bond_atom_site_label_2
_geom_bond_distance
Ag1 C31 2.134(5)
Ag1 P1 2.4969(13)
Ag1 P2 2.5108(14)
P1 C1 1.808(5)
P1 C7 1.824(5)
P1 C25 1.831(5)
P2 C13 1.813(6)
P2 C19 1.818(6)
P2 C26 1.820(5)
Cl1 C82 1.744(14)
F2 C10 1.363(6)
F1 C4 1.348(6)
Cl4 C83 1.392(17)
F4 C16 1.348(7)
N1 C31 1.348(7)
N1 C32 1.385(7)
N1 C34 1.444(6)
Cl2 C82 1.754(15)
N2 C31 1.349(7)
N2 C33 1.377(7)
N2 C46 1.448(7)
C34 C39 1.380(7)
C34 C35 1.400(7)
C7 C12 1.381(8)
C7 C8 1.384(7)
C43 C44 1.520(8)
C43 C39 1.535(8)
C43 C45 1.536(8)
C43 H43 1
C1 C2 1.389(7)
C1 C6 1.397(7)
C25 C26 1.403(7)
C25 C30 1.404(7)
C40 C35 1.511(8)
C40 C41 1.527(8)
C40 C42 1.528(8)
C40 H40 1
C14 C13 1.392(9)
C14 C15 1.396(9)
C14 H14 0.95
C37 C36 1.370(9)
C37 C38 1.385(9)
C37 H37 0.95
C36 C35 1.402(8)
C36 H36 0.95
C63 C58 1.385(8)
C63 C62 1.400(8)
C63 H63 0.95
C26 C27 1.388(8)
C58 C59 1.399(8)
C58 B1 1.664(8)
C29 C28 1.374(8)
C29 C30 1.388(8)
C29 H29 0.95
C32 C33 1.340(8)
C32 H32 0.95
C38 C39 1.389(8)
C38 H38 0.95
C46 C51 1.371(10)
C46 C47 1.394(9)
C2 C3 1.396(8)
C2 H2 0.95
C75 C74 1.392(8)
C75 C70 1.404(8)
C75 H75 0.95
C71 C72 1.395(8)
C71 C70 1.400(8)
C71 H71 0.95
C12 C11 1.389(8)
C12 H12 0.95
C19 C24 1.387(9)
C19 C20 1.394(9)
C3 C4 1.371(9)
C3 H3 0.95
C4 C5 1.376(9)
C28 C27 1.382(8)
C28 H28 0.95
F3 C22 1.353(9)
C67 C66 1.371(9)
C67 C68 1.391(9)
C67 H67 0.95
C9 C10 1.360(8)
C9 C8 1.397(8)
C9 H9 0.95
C13 C18 1.381(8)
C64 C69 1.401(8)
C64 C65 1.407(8)
C64 B1 1.635(8)
C10 C11 1.362(8)
C5 C6 1.383(8)
C5 H5 0.95
C60 C61 1.367(10)
C60 C59 1.394(9)
C60 H60 0.95
C30 H30 0.95
C8 H8 0.95
C24 C23 1.380(11)
C24 H24 0.95
C66 C65 1.377(8)
C66 H66 0.95
C76 C77 1.402(9)
C76 C81 1.411(9)
C76 B1 1.633(9)
C69 C68 1.391(8)
C69 H69 0.95
C70 B1 1.647(8)
C74 C73 1.397(9)
C74 H74 0.95
C18 C17 1.379(9)
C18 H18 0.95
C6 H6 0.95
Cl3 C83 1.534(19)
C72 C73 1.373(10)
C72 H72 0.95
C33 H33 0.95
C59 H59 0.95
C68 H68 0.95
C20 C21 1.360(10)
C20 H20 0.95
C65 H65 0.95
C78 C79 1.374(12)
C78 C77 1.397(10)
C78 H78 0.95
C16 C17 1.367(10)
C16 C15 1.375(9)
C81 C80 1.376(10)
C81 H81 0.95
C41 H41A 0.98
C41 H41B 0.98
C41 H41C 0.98
C62 C61 1.375(10)
C62 H62 0.95
C48 C49 1.354(12)
C48 C47 1.385(9)
C48 H48 0.95
C73 H73 0.95
C17 H17 0.95
C42 H42A 0.98
C42 H42B 0.98
C42 H42C 0.98
C15 H15 0.95
C44 H44A 0.98
C44 H44B 0.98
C44 H44C 0.98
C27 H27 0.95
C77 H77 0.95
C11 H11 0.95
C80 C79 1.367(12)
C80 H80 0.95
C61 H61 0.95
C53 C52 1.476(18)
C53 H53A 0.98
C53 H53B 0.98
C53 H53C 0.98
C79 H79 0.95
C55 C56 1.484(12)
C55 C47 1.515(10)
C55 C57 1.519(12)
C55 H55 1
C49 C50 1.371(12)
C49 H49 0.95
C45 H45A 0.98
C45 H45B 0.98
C45 H45C 0.98
C51 C50 1.384(11)
C51 C52 1.544(12)
C22 C21 1.354(12)
C22 C23 1.361(13)
C21 H21 0.95
C50 H50 0.95
C23 H23 0.95
C57 H57A 0.98
C57 H57B 0.98
C57 H57C 0.98
C52 C54 1.474(13)
C52 H52 1
C54 H54A 0.98
C54 H54B 0.98
C54 H54C 0.98
C56 H56A 0.98
C56 H56B 0.98
C56 H56C 0.98
C82 H82A 0.99
C82 H82B 0.99
C83 H83A 0.99
C83 H83B 0.99

loop_
_geom_torsion_atom_site_label_1
_geom_torsion_atom_site_label_2
_geom_torsion_atom_site_label_3
_geom_torsion_atom_site_label_4
_geom_torsion
C31 Ag1 P1 C1 -36.6(3)
P2 Ag1 P1 C1 145.3(2)
C31 Ag1 P1 C7 92.6(3)
P2 Ag1 P1 C7 -85.58(19)
C31 Ag1 P1 C25 -155.2(3)
P2 Ag1 P1 C25 26.64(16)
C31 Ag1 P2 C13 32.9(3)
P1 Ag1 P2 C13 -148.8(3)
C31 Ag1 P2 C19 -94.9(3)
P1 Ag1 P2 C19 83.4(2)
C31 Ag1 P2 C26 155.6(3)
P1 Ag1 P2 C26 -26.19(18)
C31 N1 C34 C39 -104.6(6)
C32 N1 C34 C39 82.8(6)
C31 N1 C34 C35 77.7(6)
C32 N1 C34 C35 -94.9(6)
C1 P1 C7 C12 98.6(5)
C25 P1 C7 C12 -152.9(5)
Ag1 P1 C7 C12 -39.4(5)
C1 P1 C7 C8 -81.5(5)
C25 P1 C7 C8 27.0(5)
Ag1 P1 C7 C8 140.5(4)
C7 P1 C1 C2 -168.8(4)
C25 P1 C1 C2 83.1(4)
Ag1 P1 C1 C2 -36.3(5)
C7 P1 C1 C6 11.9(5)
C25 P1 C1 C6 -96.2(5)
Ag1 P1 C1 C6 144.4(4)
C1 P1 C25 C26 -155.8(4)
C7 P1 C25 C26 94.6(4)
Ag1 P1 C25 C26 -24.6(4)
C1 P1 C25 C30 27.4(5)
C7 P1 C25 C30 -82.2(4)
Ag1 P1 C25 C30 158.6(4)
C38 C37 C36 C35 -0.4(8)
C39 C34 C35 C36 1.0(7)
N1 C34 C35 C36 178.6(4)
C39 C34 C35 C40 -178.9(5)
N1 C34 C35 C40 -1.3(7)
C37 C36 C35 C34 -0.5(8)
C37 C36 C35 C40 179.4(5)
C41 C40 C35 C34 127.7(6)
C42 C40 C35 C34 -108.1(6)
C41 C40 C35 C36 -52.2(7)
C42 C40 C35 C36 72.0(6)
C30 C25 C26 C27 0.3(8)
P1 C25 C26 C27 -176.5(4)
C30 C25 C26 P2 178.8(4)
P1 C25 C26 P2 1.9(6)
C13 P2 C26 C27 -23.6(5)
C19 P2 C26 C27 88.7(5)
Ag1 P2 C26 C27 -159.9(4)
C13 P2 C26 C25 158.0(4)
C19 P2 C26 C25 -89.7(4)
Ag1 P2 C26 C25 21.7(4)
C62 C63 C58 C59 2.3(8)
C62 C63 C58 B1 -177.5(5)
C31 N1 C32 C33 -0.1(7)
C34 N1 C32 C33 173.4(5)
C36 C37 C38 C39 0.7(9)
C31 N2 C46 C51 97.8(7)
C33 N2 C46 C51 -83.5(8)
C31 N2 C46 C47 -84.9(8)
C33 N2 C46 C47 93.8(7)
C6 C1 C2 C3 2.0(8)
P1 C1 C2 C3 -177.3(4)
C8 C7 C12 C11 -0.1(10)
P1 C7 C12 C11 179.9(5)
C13 P2 C19 C24 100.3(6)
C26 P2 C19 C24 -9.6(6)
Ag1 P2 C19 C24 -121.0(6)
C13 P2 C19 C20 -85.0(5)
C26 P2 C19 C20 165.1(5)
Ag1 P2 C19 C20 53.7(5)
C1 C2 C3 C4 -1.7(8)
C2 C3 C4 F1 -180.0(5)
C2 C3 C4 C5 0.2(9)
C30 C29 C28 C27 -0.3(9)
C15 C14 C13 C18 1.2(9)
C15 C14 C13 P2 -174.0(5)
C19 P2 C13 C18 11.8(6)
C26 P2 C13 C18 121.1(5)
Ag1 P2 C13 C18 -115.5(5)
C19 P2 C13 C14 -173.3(5)
C26 P2 C13 C14 -63.9(5)
Ag1 P2 C13 C14 59.5(5)
C8 C9 C10 C11 0.7(10)
C8 C9 C10 F2 -179.4(6)
F1 C4 C5 C6 -178.9(5)
C3 C4 C5 C6 0.9(9)
C28 C29 C30 C25 1.7(8)
C26 C25 C30 C29 -1.7(7)
P1 C25 C30 C29 175.2(4)
C12 C7 C8 C9 1.0(9)
P1 C7 C8 C9 -179.0(5)
C10 C9 C8 C7 -1.3(10)
C20 C19 C24 C23 -1.1(11)
P2 C19 C24 C23 173.7(7)
C68 C67 C66 C65 -1.1(10)
C65 C64 C69 C68 -1.2(8)
B1 C64 C69 C68 177.9(5)
C72 C71 C70 C75 1.2(8)
C72 C71 C70 B1 -178.1(5)
C74 C75 C70 C71 -0.1(8)
C74 C75 C70 B1 179.2(5)
C70 C75 C74 C73 -0.1(9)
C32 N1 C31 N2 0.3(6)
C34 N1 C31 N2 -173.0(5)
C32 N1 C31 Ag1 -179.1(4)
C34 N1 C31 Ag1 7.6(8)
C33 N2 C31 N1 -0.5(6)
C46 N2 C31 N1 178.4(5)
C33 N2 C31 Ag1 178.9(4)
C46 N2 C31 Ag1 -2.2(8)
P1 Ag1 C31 N1 45.5(6)
P2 Ag1 C31 N1 -137.3(4)
P1 Ag1 C31 N2 -133.7(4)
P2 Ag1 C31 N2 43.5(6)
C14 C13 C18 C17 -1.8(9)
P2 C13 C18 C17 173.1(5)
C4 C5 C6 C1 -0.5(9)
C2 C1 C6 C5 -0.9(8)
P1 C1 C6 C5 178.4(4)
C35 C34 C39 C38 -0.7(7)
N1 C34 C39 C38 -178.1(4)
C35 C34 C39 C43 -179.6(5)
N1 C34 C39 C43 3.0(7)
C37 C38 C39 C34 -0.2(8)
C37 C38 C39 C43 178.7(5)
C44 C43 C39 C34 -143.5(5)
C45 C43 C39 C34 93.2(6)
C44 C43 C39 C38 37.6(7)
C45 C43 C39 C38 -85.7(7)
C70 C71 C72 C73 -2.2(9)
N1 C32 C33 N2 -0.2(7)
C31 N2 C33 C32 0.5(7)
C46 N2 C33 C32 -178.4(6)
C61 C60 C59 C58 0.9(10)
C63 C58 C59 C60 -1.9(9)
B1 C58 C59 C60 177.8(6)
C64 C69 C68 C67 1.1(9)
C66 C67 C68 C69 0.1(9)
C24 C19 C20 C21 -0.7(11)
P2 C19 C20 C21 -175.6(6)
C67 C66 C65 C64 1.0(10)
C69 C64 C65 C66 0.2(9)
B1 C64 C65 C66 -178.9(6)
C77 C76 C81 C80 -1.1(9)
B1 C76 C81 C80 176.8(6)
C58 C63 C62 C61 -1.6(9)
C71 C72 C73 C74 1.9(9)
C75 C74 C73 C72 -0.8(8)
F4 C16 C17 C18 -177.8(6)
C15 C16 C17 C18 1.2(10)
C13 C18 C17 C16 0.6(10)
F4 C16 C15 C14 177.3(5)
C17 C16 C15 C14 -1.7(10)
C13 C14 C15 C16 0.5(9)
C29 C28 C27 C26 -1.1(10)
C25 C26 C27 C28 1.1(9)
P2 C26 C27 C28 -177.3(5)
C79 C78 C77 C76 -0.6(10)
C81 C76 C77 C78 0.8(9)
B1 C76 C77 C78 -176.9(6)
C9 C10 C11 C12 0.2(11)
F2 C10 C11 C12 -179.7(6)
C7 C12 C11 C10 -0.5(11)
C77 C76 B1 C64 -132.6(6)
C81 C76 B1 C64 49.8(7)
C77 C76 B1 C70 104.2(6)
C81 C76 B1 C70 -73.5(6)
C77 C76 B1 C58 -12.1(8)
C81 C76 B1 C58 170.3(5)
C69 C64 B1 C76 37.7(7)
C65 C64 B1 C76 -143.4(5)
C69 C64 B1 C70 160.2(5)
C65 C64 B1 C70 -20.8(8)
C69 C64 B1 C58 -83.3(6)
C65 C64 B1 C58 95.6(6)
C71 C70 B1 C76 14.9(7)
C75 C70 B1 C76 -164.4(5)
C71 C70 B1 C64 -107.1(6)
C75 C70 B1 C64 73.6(6)
C71 C70 B1 C58 134.1(5)
C75 C70 B1 C58 -45.2(7)
C63 C58 B1 C76 -102.5(6)
C59 C58 B1 C76 77.8(6)
C63 C58 B1 C64 18.0(7)
C59 C58 B1 C64 -161.7(5)
C63 C58 B1 C70 138.2(5)
C59 C58 B1 C70 -41.5(7)
C76 C81 C80 C79 1.1(10)
C59 C60 C61 C62 -0.1(10)
C63 C62 C61 C60 0.4(9)
C81 C80 C79 C78 -0.7(11)
C77 C78 C79 C80 0.5(10)
C49 C48 C47 C46 0.7(10)
C49 C48 C47 C55 179.8(7)
C51 C46 C47 C48 -2.9(10)
N2 C46 C47 C48 180.0(5)
C51 C46 C47 C55 178.0(7)
N2 C46 C47 C55 0.9(9)
C56 C55 C47 C48 101.3(8)
C57 C55 C47 C48 -26.0(10)
C56 C55 C47 C46 -79.7(9)
C57 C55 C47 C46 153.1(7)
C47 C48 C49 C50 1.1(12)
C47 C46 C51 C50 3.1(11)
N2 C46 C51 C50 -179.8(7)
C47 C46 C51 C52 -176.1(7)
N2 C46 C51 C52 1.0(11)
F3 C22 C21 C20 179.3(9)
C23 C22 C21 C20 -4.3(16)
C19 C20 C21 C22 3.3(13)
C48 C49 C50 C51 -1.0(13)
C46 C51 C50 C49 -1.1(13)
C52 C51 C50 C49 178.1(8)
F3 C22 C23 C24 179.0(9)
C21 C22 C23 C24 2.6(16)
C19 C24 C23 C22 0.2(14)
C46 C51 C52 C54 130.6(9)
C50 C51 C52 C54 -48.5(13)
C46 C51 C52 C53 -105.5(13)
C50 C51 C52 C53 75.3(14)
